data_1563832
loop_
_publ_author_name
'Schwarzer, Sandra'
'B\"ohme, Uwe'
'Fels, Sabine'
'G\"unther, Betty'
'Brendler, Erica'

_publ_section_title
;
 (S)-N-[(2-hydroxynaphthalen-1-yl)methylidene]valine -- A valuable ligand
 for the preparation of chiral complexes
;
_journal_name_full 'Inorganica Chimica Acta'
_journal_page_first 136
_journal_page_last 147
_journal_paper_doi 10.1016/j.ica.2018.08.011
_journal_volume 483
_journal_year 2018
_chemical_formula_moiety '2(C44 H40 Ge2 N2 O7), C H Cl3'
_chemical_formula_sum 'C89 H81 Cl3 Ge4 N4 O14'
_chemical_formula_weight 1827.28
_chemical_melting_point 537
_space_group_crystal_system triclinic
_space_group_IT_number 2
_space_group_name_Hall '-P 1'
_space_group_name_H-M_alt 'P -1'
_atom_sites_solution_hydrogens geom
_cell_angle_alpha 110.740(4)
_cell_angle_beta 100.151(4)
_cell_angle_gamma 100.061(4)
_cell_formula_units_Z 1
_cell_length_a 11.4185(5)
_cell_length_b 12.0876(6)
_cell_length_c 16.5054(8)
_cell_measurement_reflns_used 9200
_cell_measurement_temperature 133(2)
_cell_measurement_theta_max 27.78
_cell_measurement_theta_min 2.52
_cell_volume 2026.38(19)
_computing_cell_refinement 'STOE X-AREA'
_computing_data_collection 'STOE X-AREA'
_computing_data_reduction 'STOE X-RED'
_computing_molecular_graphics 'ORTEP3 (Farrugia, 1997)'
_computing_publication_material 'SHELXL-2014/7 (Sheldrick 2014)'
_computing_structure_refinement 'SHELXL-2014/7 (Sheldrick 2014)'
_computing_structure_solution 'SHELXS97 (Sheldrick, 2008)'
_diffrn_ambient_temperature 133(2)
_diffrn_detector 'image plate (34 cm diameter)'
_diffrn_detector_area_resol_mean 6.67
_diffrn_detector_type STOE
_diffrn_measured_fraction_theta_full 0.999
_diffrn_measured_fraction_theta_max 0.989
_diffrn_measurement_device '2-circle goniometer'
_diffrn_measurement_device_type 'STOE IPDS 2'
_diffrn_radiation_monochromator graphite
_diffrn_radiation_source 'fine-focus sealed tube'
_diffrn_radiation_type MoK\a
_diffrn_radiation_wavelength 0.71073
_diffrn_reflns_av_R_equivalents 0.0630
_diffrn_reflns_av_unetI/netI 0.0492
_diffrn_reflns_Laue_measured_fraction_full 0.999
_diffrn_reflns_Laue_measured_fraction_max 0.989
_diffrn_reflns_limit_h_max 14
_diffrn_reflns_limit_h_min -14
_diffrn_reflns_limit_k_max 15
_diffrn_reflns_limit_k_min -15
_diffrn_reflns_limit_l_max 21
_diffrn_reflns_limit_l_min -21
_diffrn_reflns_number 9200
_diffrn_reflns_point_group_measured_fraction_full 0.999
_diffrn_reflns_point_group_measured_fraction_max 0.989
_diffrn_reflns_theta_full 25.242
_diffrn_reflns_theta_max 27.481
_diffrn_reflns_theta_min 2.590
_exptl_absorpt_coefficient_mu 1.636
_exptl_absorpt_correction_T_max 0.7355
_exptl_absorpt_correction_T_min 0.5606
_exptl_absorpt_correction_type numerical
_exptl_absorpt_process_details 'X-RED; Stoe, 2009'
_exptl_crystal_colour Yellow
_exptl_crystal_density_diffrn 1.497
_exptl_crystal_description Prism
_exptl_crystal_F_000 934
_exptl_crystal_size_max 0.400
_exptl_crystal_size_mid 0.200
_exptl_crystal_size_min 0.200
_refine_diff_density_max 1.205
_refine_diff_density_min -1.416
_refine_diff_density_rms 0.133
_refine_ls_extinction_coef .
_refine_ls_extinction_method none
_refine_ls_goodness_of_fit_ref 0.961
_refine_ls_hydrogen_treatment constr
_refine_ls_matrix_type full
_refine_ls_number_parameters 577
_refine_ls_number_reflns 9200
_refine_ls_number_restraints 56
_refine_ls_restrained_S_all 0.977
_refine_ls_R_factor_all 0.0812
_refine_ls_R_factor_gt 0.0564
_refine_ls_shift/su_max 0.000
_refine_ls_shift/su_mean 0.000
_refine_ls_structure_factor_coef Fsqd
_refine_ls_weighting_details 'w=1/[\s^2^(Fo^2^)+(0.1230P)^2^] where P=(Fo^2^+2Fc^2^)/3'
_refine_ls_weighting_scheme calc
_refine_ls_wR_factor_gt 0.1580
_refine_ls_wR_factor_ref 0.1726
_reflns_Friedel_coverage 0.000
_reflns_Friedel_fraction_full .
_reflns_Friedel_fraction_max .
_reflns_number_gt 6324
_reflns_number_total 9200
_reflns_threshold_expression 'I > 2\s(I)'
_cod_data_source_file k105f_7.cif
_cod_data_source_block k105f_7
_cod_original_cell_volume 2026.37(18)
_cod_database_code 1563832
_shelx_space_group_comment
;
The symmetry employed for this shelxl refinement is uniquely defined
by the following loop, which should always be used as a source of
symmetry information in preference to the above space-group names.
They are only intended as comments.
;
_shelx_estimated_absorpt_t_min 0.561
_shelx_estimated_absorpt_t_max 0.736

loop_
_space_group_symop_operation_xyz
'x, y, z'
'-x, -y, -z'

loop_
_atom_site_label
_atom_site_type_symbol
_atom_site_fract_x
_atom_site_fract_y
_atom_site_fract_z
_atom_site_U_iso_or_equiv
_atom_site_adp_type
_atom_site_occupancy
_atom_site_site_symmetry_order
_atom_site_calc_flag
_atom_site_refinement_flags_posn
_atom_site_refinement_flags_adp
_atom_site_refinement_flags_occupancy
_atom_site_disorder_assembly
_atom_site_disorder_group
Ge1 Ge 0.28091(4) 0.60732(4) 0.25766(3) 0.02710(13) Uani 1 1 d . U . . .
O1 O 0.3981(3) 0.5668(3) 0.19405(19) 0.0233(4) Uani 1 1 d . U . . .
O2 O 0.1905(2) 0.6640(3) 0.34539(19) 0.0224(6) Uani 1 1 d . . . . .
O3 O 0.2030(3) 0.7655(3) 0.4898(2) 0.0306(7) Uani 1 1 d . . . . .
N1 N 0.4155(3) 0.7162(3) 0.3567(2) 0.0207(5) Uani 1 1 d . U . . .
C1 C 0.5416(3) 0.7642(3) 0.2637(2) 0.0165(7) Uani 1 1 d . . . . .
C2 C 0.4864(3) 0.6514(4) 0.1913(3) 0.0192(7) Uani 1 1 d . . . . .
C3 C 0.5283(4) 0.6217(4) 0.1120(3) 0.0242(8) Uani 1 1 d . . . . .
H3 H 0.4941 0.5432 0.0645 0.029 Uiso 1 1 calc R U . . .
C4 C 0.6167(4) 0.7048(4) 0.1034(3) 0.0251(8) Uani 1 1 d . . . . .
H4 H 0.6429 0.6834 0.0496 0.030 Uiso 1 1 calc R U . . .
C5 C 0.7592(4) 0.9117(4) 0.1613(3) 0.0256(8) Uani 1 1 d . . . . .
H5 H 0.7853 0.8899 0.1075 0.031 Uiso 1 1 calc R U . . .
C6 C 0.8066(4) 1.0271(4) 0.2264(3) 0.0271(9) Uani 1 1 d . . . . .
H6 H 0.8637 1.0859 0.2171 0.033 Uiso 1 1 calc R U . . .
C7 C 0.7705(4) 1.0588(4) 0.3074(3) 0.0246(8) Uani 1 1 d . . . . .
H7 H 0.8041 1.1390 0.3528 0.029 Uiso 1 1 calc R U . . .
C8 C 0.6875(4) 0.9753(4) 0.3217(3) 0.0211(7) Uani 1 1 d . . . . .
H8 H 0.6649 0.9982 0.3769 0.025 Uiso 1 1 calc R U . . .
C9 C 0.6346(3) 0.8544(3) 0.2545(2) 0.0172(7) Uani 1 1 d . . . . .
C10 C 0.6712(3) 0.8235(4) 0.1731(3) 0.0193(7) Uani 1 1 d . . . . .
C11 C 0.5101(3) 0.7850(3) 0.3469(2) 0.0164(7) Uani 1 1 d . . . . .
H11 H 0.5609 0.8531 0.3985 0.020 Uiso 1 1 calc R U . . .
C12 C 0.3911(3) 0.7478(3) 0.4459(2) 0.0188(7) Uani 1 1 d . . . . .
H12 H 0.4317 0.8362 0.4839 0.023 Uiso 1 1 calc R U . . .
C13 C 0.2514(4) 0.7262(4) 0.4289(3) 0.0213(7) Uani 1 1 d . . . . .
C14 C 0.4389(4) 0.6679(4) 0.4932(3) 0.0231(8) Uani 1 1 d . . . . .
H14A H 0.3812 0.5842 0.4645 0.028 Uiso 0.486(14) 1 calc R U P A 1
H14B H 0.5248 0.6675 0.4882 0.028 Uiso 0.514(14) 1 calc R U P A 2
C15 C 0.4416(5) 0.7210(5) 0.5922(3) 0.0386(11) Uani 1 1 d . . . . .
H15A H 0.4932 0.8054 0.6205 0.058 Uiso 1 1 calc R U . . .
H15B H 0.4757 0.6715 0.6214 0.058 Uiso 1 1 calc R U . . .
H15C H 0.3578 0.7204 0.5984 0.058 Uiso 1 1 calc R U . . .
C16A C 0.5730(8) 0.6553(9) 0.4843(7) 0.030(2) Uani 0.486(14) 1 d . . P A 1
H16A H 0.6304 0.7368 0.5103 0.045 Uiso 0.486(14) 1 calc R U P A 1
H16B H 0.5709 0.6154 0.4208 0.045 Uiso 0.486(14) 1 calc R U P A 1
H16C H 0.6003 0.6060 0.5162 0.045 Uiso 0.486(14) 1 calc R U P A 1
C16B C 0.3600(8) 0.5355(9) 0.4497(7) 0.033(2) Uani 0.514(14) 1 d . . P A 2
H16D H 0.3916 0.4886 0.4822 0.049 Uiso 0.514(14) 1 calc R U P A 2
H16E H 0.3633 0.4989 0.3871 0.049 Uiso 0.514(14) 1 calc R U P A 2
H16F H 0.2746 0.5343 0.4519 0.049 Uiso 0.514(14) 1 calc R U P A 2
C17 C 0.1983(4) 0.4394(4) 0.2201(3) 0.0253(8) Uani 1 1 d . . . . .
C18 C 0.0710(4) 0.4076(4) 0.2092(3) 0.0260(8) Uani 1 1 d . . . . .
H18 H 0.0294 0.4701 0.2272 0.031 Uiso 1 1 calc R U . . .
C19 C 0.0049(4) 0.2858(4) 0.1724(3) 0.0307(9) Uani 1 1 d . . . . .
H19 H -0.0819 0.2652 0.1636 0.037 Uiso 1 1 calc R U . . .
C20 C 0.0655(5) 0.1945(4) 0.1487(4) 0.0408(12) Uani 1 1 d . . . . .
H20 H 0.0203 0.1110 0.1233 0.049 Uiso 1 1 calc R U . . .
C21 C 0.1915(6) 0.2242(5) 0.1619(5) 0.0565(16) Uani 1 1 d . U . . .
H21 H 0.2334 0.1612 0.1477 0.068 Uiso 1 1 calc R U . . .
C22 C 0.2572(5) 0.3456(5) 0.1957(5) 0.0462(13) Uani 1 1 d . U . . .
H22 H 0.3436 0.3651 0.2024 0.055 Uiso 1 1 calc R U . . .
Ge2 Ge 0.17938(4) 0.81288(4) 0.20396(3) 0.02711(13) Uani 1 1 d . . . . .
O4 O 0.0352(3) 0.7365(3) 0.11145(19) 0.0273(6) Uani 1 1 d . . . . .
O5 O 0.3031(3) 0.9104(3) 0.31495(18) 0.0227(6) Uani 1 1 d . . . . .
O6 O 0.3429(3) 1.0244(3) 0.4602(2) 0.0317(7) Uani 1 1 d . . . . .
N2 N 0.0744(3) 0.8420(3) 0.2856(2) 0.0236(7) Uani 1 1 d . . . . .
C23 C -0.0897(4) 0.6580(4) 0.1909(3) 0.0240(8) Uani 1 1 d . . . . .
C24 C -0.0562(4) 0.6522(4) 0.1112(3) 0.0251(8) Uani 1 1 d . . . . .
C25 C -0.1224(4) 0.5550(5) 0.0276(3) 0.0301(9) Uani 1 1 d . . . . .
H25 H -0.1037 0.5546 -0.0263 0.036 Uiso 1 1 calc R U . . .
C26 C -0.2119(4) 0.4630(5) 0.0251(3) 0.0308(9) Uani 1 1 d . . . . .
H26 H -0.2527 0.3970 -0.0308 0.037 Uiso 1 1 calc R U . . .
C27 C -0.3406(5) 0.3647(4) 0.0991(4) 0.0364(10) Uani 1 1 d . . . . .
H27 H -0.3779 0.2975 0.0431 0.044 Uiso 1 1 calc R U . . .
C28 C -0.3782(7) 0.3651(5) 0.1726(4) 0.0515(15) Uani 1 1 d . . . . .
H28 H -0.4420 0.2996 0.1681 0.062 Uiso 1 1 calc R U . . .
C29 C -0.3211(7) 0.4646(5) 0.2562(4) 0.0574(18) Uani 1 1 d . . . . .
H29 H -0.3469 0.4653 0.3080 0.069 Uiso 1 1 calc R U . . .
C30 C -0.2290(6) 0.5600(5) 0.2633(3) 0.0433(13) Uani 1 1 d . . . . .
H30 H -0.1918 0.6256 0.3201 0.052 Uiso 1 1 calc R U . . .
C31 C -0.1883(4) 0.5619(4) 0.1871(3) 0.0281(9) Uani 1 1 d . . . . .
C32 C -0.2469(4) 0.4625(4) 0.1040(3) 0.0295(9) Uani 1 1 d . . . . .
C33 C -0.0273(4) 0.7596(4) 0.2718(3) 0.0248(8) Uani 1 1 d . . . . .
H33 H -0.0624 0.7696 0.3212 0.030 Uiso 1 1 calc R U . . .
C34 C 0.1318(4) 0.9356(4) 0.3772(3) 0.0285(9) Uani 1 1 d D . . . .
H34A H 0.1144 0.8956 0.4190 0.034 Uiso 0.54(3) 1 calc R U P B 3
H34B H 0.1080 0.9071 0.4234 0.034 Uiso 0.46(3) 1 calc R U P B 4
C35 C 0.2708(4) 0.9615(4) 0.3879(3) 0.0225(8) Uani 1 1 d . . . . .
C36A C 0.0674(11) 1.0372(10) 0.3943(5) 0.022(2) Uani 0.54(3) 1 d D U P B 3
H36A H -0.0237 1.0013 0.3730 0.026 Uiso 0.54(3) 1 calc R U P B 3
C37A C 0.1076(14) 1.1073(12) 0.3383(8) 0.027(3) Uani 0.54(3) 1 d D . P B 3
H37A H 0.0764 1.1806 0.3522 0.041 Uiso 0.54(3) 1 calc R U P B 3
H37B H 0.0744 1.0547 0.2744 0.041 Uiso 0.54(3) 1 calc R U P B 3
H37C H 0.1977 1.1314 0.3524 0.041 Uiso 0.54(3) 1 calc R U P B 3
C38A C 0.1021(14) 1.1204(14) 0.4944(6) 0.028(3) Uani 0.54(3) 1 d D . P B 3
H38A H 0.0923 1.0701 0.5293 0.042 Uiso 0.54(3) 1 calc R U P B 3
H38B H 0.0482 1.1760 0.5054 0.042 Uiso 0.54(3) 1 calc R U P B 3
H38C H 0.1879 1.1683 0.5126 0.042 Uiso 0.54(3) 1 calc R U P B 3
C36B C 0.1021(12) 1.0670(10) 0.3892(5) 0.015(3) Uani 0.46(3) 1 d D U P B 4
H36B H 0.0103 1.0502 0.3713 0.018 Uiso 0.46(3) 1 calc R U P B 4
C37B C 0.150(2) 1.1308(18) 0.3319(11) 0.035(4) Uani 0.46(3) 1 d D . P B 4
H37D H 0.2401 1.1454 0.3445 0.052 Uiso 0.46(3) 1 calc R U P B 4
H37E H 0.1285 1.2092 0.3461 0.052 Uiso 0.46(3) 1 calc R U P B 4
H37F H 0.1134 1.0787 0.2682 0.052 Uiso 0.46(3) 1 calc R U P B 4
C38B C 0.1437(18) 1.1570(16) 0.4889(7) 0.030(3) Uani 0.46(3) 1 d D . P B 4
H38D H 0.2318 1.1966 0.5047 0.045 Uiso 0.46(3) 1 calc R U P B 4
H38E H 0.1285 1.1120 0.5267 0.045 Uiso 0.46(3) 1 calc R U P B 4
H38F H 0.0972 1.2193 0.4984 0.045 Uiso 0.46(3) 1 calc R U P B 4
C39 C 0.2534(4) 0.9018(4) 0.1413(3) 0.0252(8) Uani 1 1 d . . . . .
C40 C 0.1911(5) 0.8922(4) 0.0573(3) 0.0353(11) Uani 1 1 d . . . . .
H40 H 0.1076 0.8463 0.0319 0.042 Uiso 1 1 calc R U . . .
C41 C 0.2508(6) 0.9496(5) 0.0107(3) 0.0444(13) Uani 1 1 d . . . . .
H41 H 0.2070 0.9432 -0.0460 0.053 Uiso 1 1 calc R U . . .
C42 C 0.3721(5) 1.0154(5) 0.0451(3) 0.0379(11) Uani 1 1 d . . . . .
H42 H 0.4115 1.0546 0.0128 0.045 Uiso 1 1 calc R U . . .
C43 C 0.4361(5) 1.0238(5) 0.1273(4) 0.0375(11) Uani 1 1 d . . . . .
H43 H 0.5202 1.0683 0.1512 0.045 Uiso 1 1 calc R U . . .
C44 C 0.3777(4) 0.9673(5) 0.1753(3) 0.0326(10) Uani 1 1 d . . . . .
H44 H 0.4226 0.9734 0.2316 0.039 Uiso 1 1 calc R U . . .
O7 O 0.2202(3) 0.6774(3) 0.19108(19) 0.0239(4) Uani 1 1 d . U . . .
C45 C 0.0353(11) 0.5314(11) 0.4905(8) 0.044(2) Uani 0.5 1 d . . P C -1
H45 H 0.0714 0.6061 0.4811 0.053 Uiso 0.5 1 calc R U P C -1
Cl1 Cl 0.1473(2) 0.4409(2) 0.4836(2) 0.0444(6) Uani 0.5 1 d . . P C -1
Cl2 Cl -0.0957(3) 0.4510(4) 0.4058(2) 0.0657(10) Uani 0.5 1 d . . P C -1
Cl3 Cl 0.0121(3) 0.5794(3) 0.5965(2) 0.0506(7) Uani 0.5 1 d . . P C -1

loop_
_atom_site_aniso_label
_atom_site_aniso_U_11
_atom_site_aniso_U_22
_atom_site_aniso_U_33
_atom_site_aniso_U_23
_atom_site_aniso_U_13
_atom_site_aniso_U_12
Ge1 0.0250(2) 0.0281(2) 0.0285(2) 0.00972(18) 0.00982(17) 0.00785(17)
O1 0.0220(8) 0.0243(8) 0.0255(8) 0.0096(7) 0.0104(7) 0.0065(7)
O2 0.0175(13) 0.0249(14) 0.0277(14) 0.0106(12) 0.0100(11) 0.0083(11)
O3 0.0320(16) 0.0343(16) 0.0352(16) 0.0145(14) 0.0246(14) 0.0146(13)
N1 0.0206(8) 0.0246(8) 0.0225(8) 0.0117(7) 0.0109(7) 0.0096(7)
C1 0.0129(15) 0.0241(18) 0.0165(16) 0.0097(14) 0.0073(13) 0.0073(14)
C2 0.0153(16) 0.0240(18) 0.0217(17) 0.0105(15) 0.0074(13) 0.0081(14)
C3 0.0242(19) 0.0250(19) 0.0201(18) 0.0024(15) 0.0112(15) 0.0069(16)
C4 0.0249(19) 0.034(2) 0.0205(18) 0.0094(16) 0.0135(15) 0.0114(17)
C5 0.0234(19) 0.037(2) 0.0218(18) 0.0153(17) 0.0111(15) 0.0074(17)
C6 0.0211(19) 0.035(2) 0.028(2) 0.0175(18) 0.0080(16) 0.0009(16)
C7 0.0218(18) 0.0251(19) 0.0267(19) 0.0118(16) 0.0058(15) 0.0032(15)
C8 0.0181(17) 0.0231(18) 0.0207(17) 0.0071(15) 0.0056(14) 0.0048(14)
C9 0.0145(16) 0.0231(18) 0.0163(16) 0.0088(14) 0.0056(13) 0.0072(14)
C10 0.0162(16) 0.0269(19) 0.0193(17) 0.0115(15) 0.0080(13) 0.0084(14)
C11 0.0134(15) 0.0210(17) 0.0151(16) 0.0061(13) 0.0046(12) 0.0065(13)
C12 0.0207(17) 0.0210(17) 0.0168(16) 0.0078(14) 0.0087(13) 0.0058(14)
C13 0.0248(19) 0.0201(18) 0.0272(19) 0.0127(15) 0.0157(15) 0.0096(15)
C14 0.0225(19) 0.029(2) 0.0230(18) 0.0151(16) 0.0071(15) 0.0078(16)
C15 0.043(3) 0.058(3) 0.025(2) 0.024(2) 0.0117(19) 0.019(2)
C16A 0.017(4) 0.041(5) 0.047(6) 0.030(4) 0.009(4) 0.017(4)
C16B 0.027(4) 0.036(5) 0.041(5) 0.022(4) 0.004(4) 0.011(4)
C17 0.024(2) 0.0195(18) 0.034(2) 0.0084(16) 0.0139(16) 0.0073(15)
C18 0.0222(19) 0.025(2) 0.031(2) 0.0111(17) 0.0078(16) 0.0063(16)
C19 0.028(2) 0.026(2) 0.038(2) 0.0142(18) 0.0095(18) 0.0026(17)
C20 0.042(3) 0.021(2) 0.061(3) 0.013(2) 0.027(2) 0.0045(19)
C21 0.051(3) 0.031(2) 0.093(4) 0.018(2) 0.039(3) 0.017(2)
C22 0.034(2) 0.030(2) 0.079(3) 0.018(2) 0.031(2) 0.0137(18)
Ge2 0.0277(2) 0.0321(3) 0.0210(2) 0.00786(18) 0.00535(17) 0.01318(19)
O4 0.0212(14) 0.0437(18) 0.0184(13) 0.0118(12) 0.0057(11) 0.0122(13)
O5 0.0232(13) 0.0237(14) 0.0164(12) 0.0033(11) 0.0030(10) 0.0060(11)
O6 0.0348(17) 0.0334(17) 0.0187(14) 0.0038(12) -0.0016(12) 0.0114(14)
N2 0.0224(16) 0.0336(18) 0.0135(14) 0.0040(13) 0.0029(12) 0.0167(14)
C23 0.026(2) 0.033(2) 0.0196(18) 0.0108(16) 0.0085(15) 0.0187(17)
C24 0.0226(19) 0.039(2) 0.0172(17) 0.0109(16) 0.0055(14) 0.0163(17)
C25 0.0228(19) 0.048(3) 0.0177(18) 0.0090(18) 0.0051(15) 0.0150(19)
C26 0.024(2) 0.040(2) 0.024(2) 0.0049(18) 0.0050(16) 0.0154(18)
C27 0.040(3) 0.028(2) 0.040(3) 0.0104(19) 0.012(2) 0.013(2)
C28 0.071(4) 0.035(3) 0.057(3) 0.023(3) 0.028(3) 0.014(3)
C29 0.099(5) 0.037(3) 0.041(3) 0.018(2) 0.036(3) 0.008(3)
C30 0.074(4) 0.034(3) 0.030(2) 0.017(2) 0.025(2) 0.014(2)
C31 0.035(2) 0.033(2) 0.028(2) 0.0159(18) 0.0134(17) 0.0210(19)
C32 0.028(2) 0.035(2) 0.029(2) 0.0116(18) 0.0092(17) 0.0172(18)
C33 0.028(2) 0.035(2) 0.0190(17) 0.0119(16) 0.0091(15) 0.0219(18)
C34 0.029(2) 0.041(2) 0.0135(17) 0.0035(16) 0.0025(15) 0.0245(19)
C35 0.031(2) 0.0217(18) 0.0161(17) 0.0061(14) 0.0035(15) 0.0148(16)
C36A 0.021(3) 0.022(3) 0.022(3) 0.0079(13) 0.0065(11) 0.0057(12)
C37A 0.028(6) 0.018(5) 0.027(5) -0.001(4) 0.001(4) 0.013(5)
C38A 0.025(6) 0.033(6) 0.022(4) 0.002(4) 0.011(4) 0.012(5)
C36B 0.015(3) 0.015(3) 0.015(3) 0.0053(14) 0.0040(12) 0.0048(13)
C37B 0.036(9) 0.035(8) 0.043(7) 0.024(6) 0.010(7) 0.018(7)
C38B 0.029(8) 0.029(7) 0.026(5) 0.002(5) 0.011(5) 0.011(6)
C39 0.032(2) 0.0241(19) 0.0222(19) 0.0080(15) 0.0082(16) 0.0147(17)
C40 0.051(3) 0.025(2) 0.023(2) 0.0111(17) -0.0020(19) 0.002(2)
C41 0.074(4) 0.029(2) 0.023(2) 0.0130(19) -0.001(2) 0.003(2)
C42 0.057(3) 0.035(2) 0.033(2) 0.019(2) 0.019(2) 0.020(2)
C43 0.034(2) 0.049(3) 0.044(3) 0.028(2) 0.019(2) 0.019(2)
C44 0.028(2) 0.053(3) 0.030(2) 0.025(2) 0.0105(17) 0.020(2)
O7 0.0231(8) 0.0260(8) 0.0240(8) 0.0089(7) 0.0094(7) 0.0088(7)
C45 0.042(6) 0.043(6) 0.054(6) 0.032(5) 0.008(5) 0.003(4)
Cl1 0.0353(12) 0.0393(13) 0.0606(16) 0.0167(12) 0.0157(11) 0.0184(10)
Cl2 0.0325(14) 0.116(3) 0.0483(16) 0.0396(18) 0.0022(12) 0.0103(16)
Cl3 0.0447(15) 0.0588(17) 0.0490(15) 0.0146(13) 0.0186(12) 0.0232(13)

loop_
_atom_type_symbol
_atom_type_description
_atom_type_scat_dispersion_real
_atom_type_scat_dispersion_imag
_atom_type_scat_source
C C 0.0033 0.0016 'International Tables Vol C Tables 4.2.6.8 and 6.1.1.4'
H H 0.0000 0.0000 'International Tables Vol C Tables 4.2.6.8 and 6.1.1.4'
N N 0.0061 0.0033 'International Tables Vol C Tables 4.2.6.8 and 6.1.1.4'
O O 0.0106 0.0060 'International Tables Vol C Tables 4.2.6.8 and 6.1.1.4'
Ge Ge 0.1547 1.8001 'International Tables Vol C Tables 4.2.6.8 and 6.1.1.4'
Cl Cl 0.1484 0.1585 'International Tables Vol C Tables 4.2.6.8 and 6.1.1.4'

loop_
_geom_angle_atom_site_label_1
_geom_angle_atom_site_label_2
_geom_angle_atom_site_label_3
_geom_angle
_geom_angle_site_symmetry_1
_geom_angle_site_symmetry_3
O7 Ge1 O1 93.40(13) . .
O7 Ge1 C17 114.18(17) . .
O1 Ge1 C17 91.83(15) . .
O7 Ge1 N1 113.04(14) . .
O1 Ge1 N1 86.94(13) . .
C17 Ge1 N1 132.75(17) . .
O7 Ge1 O2 94.28(13) . .
O1 Ge1 O2 167.59(13) . .
C17 Ge1 O2 93.89(15) . .
N1 Ge1 O2 81.09(13) . .
C2 O1 Ge1 122.0(2) . .
C13 O2 Ge1 118.6(2) . .
C11 N1 C12 119.5(3) . .
C11 N1 Ge1 122.4(3) . .
C12 N1 Ge1 115.6(2) . .
C2 C1 C11 118.9(3) . .
C2 C1 C9 119.7(3) . .
C11 C1 C9 121.3(3) . .
O1 C2 C1 122.8(3) . .
O1 C2 C3 117.1(3) . .
C1 C2 C3 120.0(3) . .
C4 C3 C2 120.5(4) . .
C4 C3 H3 119.8 . .
C2 C3 H3 119.8 . .
C3 C4 C10 121.7(4) . .
C3 C4 H4 119.2 . .
C10 C4 H4 119.2 . .
C6 C5 C10 120.9(4) . .
C6 C5 H5 119.6 . .
C10 C5 H5 119.6 . .
C5 C6 C7 119.7(4) . .
C5 C6 H6 120.1 . .
C7 C6 H6 120.1 . .
C8 C7 C6 121.0(4) . .
C8 C7 H7 119.5 . .
C6 C7 H7 119.5 . .
C7 C8 C9 120.8(4) . .
C7 C8 H8 119.6 . .
C9 C8 H8 119.6 . .
C10 C9 C8 117.9(3) . .
C10 C9 C1 118.7(3) . .
C8 C9 C1 123.4(3) . .
C9 C10 C5 119.8(4) . .
C9 C10 C4 119.2(3) . .
C5 C10 C4 121.0(3) . .
N1 C11 C1 124.3(3) . .
N1 C11 H11 117.8 . .
C1 C11 H11 117.8 . .
N1 C12 C13 105.4(3) . .
N1 C12 C14 111.6(3) . .
C13 C12 C14 111.2(3) . .
N1 C12 H12 109.5 . .
C13 C12 H12 109.5 . .
C14 C12 H12 109.5 . .
O3 C13 O2 123.8(4) . .
O3 C13 C12 121.6(4) . .
O2 C13 C12 114.6(3) . .
C15 C14 C16B 109.2(5) . .
C15 C14 C12 110.8(4) . .
C16B C14 C12 111.9(4) . .
C15 C14 C16A 108.8(5) . .
C12 C14 C16A 112.2(4) . .
C15 C14 H14A 108.3 . .
C12 C14 H14A 108.3 . .
C16A C14 H14A 108.3 . .
C15 C14 H14B 108.3 . .
C16B C14 H14B 108.3 . .
C12 C14 H14B 108.3 . .
C14 C15 H15A 109.5 . .
C14 C15 H15B 109.5 . .
H15A C15 H15B 109.5 . .
C14 C15 H15C 109.5 . .
H15A C15 H15C 109.5 . .
H15B C15 H15C 109.5 . .
C14 C16A H16A 109.5 . .
C14 C16A H16B 109.5 . .
H16A C16A H16B 109.5 . .
C14 C16A H16C 109.5 . .
H16A C16A H16C 109.5 . .
H16B C16A H16C 109.5 . .
C14 C16B H16D 109.5 . .
C14 C16B H16E 109.5 . .
H16D C16B H16E 109.5 . .
C14 C16B H16F 109.5 . .
H16D C16B H16F 109.5 . .
H16E C16B H16F 109.5 . .
C22 C17 C18 118.2(4) . .
C22 C17 Ge1 122.8(3) . .
C18 C17 Ge1 118.8(3) . .
C19 C18 C17 120.8(4) . .
C19 C18 H18 119.6 . .
C17 C18 H18 119.6 . .
C20 C19 C18 119.8(4) . .
C20 C19 H19 120.1 . .
C18 C19 H19 120.1 . .
C21 C20 C19 120.2(5) . .
C21 C20 H20 119.9 . .
C19 C20 H20 119.9 . .
C20 C21 C22 120.1(5) . .
C20 C21 H21 120.0 . .
C22 C21 H21 120.0 . .
C21 C22 C17 120.9(5) . .
C21 C22 H22 119.6 . .
C17 C22 H22 119.6 . .
O7 Ge2 O4 93.88(14) . .
O7 Ge2 C39 114.69(15) . .
O4 Ge2 C39 93.00(16) . .
O7 Ge2 O5 95.14(13) . .
O4 Ge2 O5 166.46(13) . .
C39 Ge2 O5 92.39(16) . .
O7 Ge2 N2 109.85(15) . .
O4 Ge2 N2 86.83(13) . .
C39 Ge2 N2 135.36(16) . .
O5 Ge2 N2 80.61(13) . .
C24 O4 Ge2 123.7(3) . .
C35 O5 Ge2 120.1(3) . .
C33 N2 C34 118.6(4) . .
C33 N2 Ge2 121.4(3) . .
C34 N2 Ge2 116.6(3) . .
C33 C23 C24 118.8(4) . .
C33 C23 C31 121.9(4) . .
C24 C23 C31 119.3(4) . .
O4 C24 C23 121.7(4) . .
O4 C24 C25 118.2(4) . .
C23 C24 C25 120.2(4) . .
C26 C25 C24 120.0(4) . .
C26 C25 H25 120.0 . .
C24 C25 H25 120.0 . .
C25 C26 C32 122.0(4) . .
C25 C26 H26 119.0 . .
C32 C26 H26 119.0 . .
C28 C27 C32 121.3(5) . .
C28 C27 H27 119.4 . .
C32 C27 H27 119.4 . .
C27 C28 C29 119.2(6) . .
C27 C28 H28 120.4 . .
C29 C28 H28 120.4 . .
C30 C29 C28 120.9(5) . .
C30 C29 H29 119.6 . .
C28 C29 H29 119.6 . .
C29 C30 C31 121.0(5) . .
C29 C30 H30 119.5 . .
C31 C30 H30 119.5 . .
C32 C31 C30 117.4(5) . .
C32 C31 C23 119.1(4) . .
C30 C31 C23 123.5(4) . .
C31 C32 C27 120.3(4) . .
C31 C32 C26 119.2(4) . .
C27 C32 C26 120.6(4) . .
N2 C33 C23 126.6(4) . .
N2 C33 H33 116.7 . .
C23 C33 H33 116.7 . .
N2 C34 C36A 109.2(4) . .
N2 C34 C35 106.2(3) . .
C36A C34 C35 121.3(6) . .
N2 C34 C36B 111.9(4) . .
C35 C34 C36B 103.8(6) . .
N2 C34 H34A 106.4 . .
C36A C34 H34A 106.4 . .
C35 C34 H34A 106.4 . .
N2 C34 H34B 111.5 . .
C35 C34 H34B 111.5 . .
C36B C34 H34B 111.5 . .
O6 C35 O5 124.1(4) . .
O6 C35 C34 121.2(4) . .
O5 C35 C34 114.8(3) . .
C34 C36A C37A 105.8(7) . .
C34 C36A C38A 111.0(6) . .
C37A C36A C38A 111.7(8) . .
C34 C36A H36A 109.4 . .
C37A C36A H36A 109.4 . .
C38A C36A H36A 109.4 . .
C36A C37A H37A 109.5 . .
C36A C37A H37B 109.5 . .
H37A C37A H37B 109.5 . .
C36A C37A H37C 109.5 . .
H37A C37A H37C 109.5 . .
H37B C37A H37C 109.5 . .
C36A C38A H38A 109.5 . .
C36A C38A H38B 109.5 . .
H38A C38A H38B 109.5 . .
C36A C38A H38C 109.5 . .
H38A C38A H38C 109.5 . .
H38B C38A H38C 109.5 . .
C37B C36B C38B 109.5(11) . .
C37B C36B C34 117.2(9) . .
C38B C36B C34 111.0(7) . .
C37B C36B H36B 106.1 . .
C38B C36B H36B 106.1 . .
C34 C36B H36B 106.1 . .
C36B C37B H37D 109.5 . .
C36B C37B H37E 109.5 . .
H37D C37B H37E 109.5 . .
C36B C37B H37F 109.5 . .
H37D C37B H37F 109.5 . .
H37E C37B H37F 109.5 . .
C36B C38B H38D 109.5 . .
C36B C38B H38E 109.5 . .
H38D C38B H38E 109.5 . .
C36B C38B H38F 109.5 . .
H38D C38B H38F 109.5 . .
H38E C38B H38F 109.5 . .
C40 C39 C44 118.1(4) . .
C40 C39 Ge2 121.9(4) . .
C44 C39 Ge2 119.7(3) . .
C41 C40 C39 120.3(5) . .
C41 C40 H40 119.8 . .
C39 C40 H40 119.8 . .
C42 C41 C40 121.2(5) . .
C42 C41 H41 119.4 . .
C40 C41 H41 119.4 . .
C41 C42 C43 119.4(5) . .
C41 C42 H42 120.3 . .
C43 C42 H42 120.3 . .
C42 C43 C44 120.2(5) . .
C42 C43 H43 119.9 . .
C44 C43 H43 119.9 . .
C43 C44 C39 120.8(4) . .
C43 C44 H44 119.6 . .
C39 C44 H44 119.6 . .
Ge2 O7 Ge1 138.68(18) . .
Cl2 C45 Cl3 114.5(7) . .
Cl2 C45 Cl1 109.8(7) . .
Cl3 C45 Cl1 109.6(6) . .
Cl2 C45 H45 107.5 . .
Cl3 C45 H45 107.5 . .
Cl1 C45 H45 107.5 . .

loop_
_geom_bond_atom_site_label_1
_geom_bond_atom_site_label_2
_geom_bond_distance
_geom_bond_site_symmetry_2
Ge1 O7 1.733(3) .
Ge1 O1 1.869(3) .
Ge1 C17 1.904(4) .
Ge1 N1 1.910(3) .
Ge1 O2 1.924(3) .
O1 C2 1.324(5) .
O2 C13 1.302(5) .
O3 C13 1.221(5) .
N1 C11 1.315(5) .
N1 C12 1.475(5) .
C1 C2 1.402(5) .
C1 C11 1.428(5) .
C1 C9 1.452(5) .
C2 C3 1.422(5) .
C3 C4 1.358(6) .
C3 H3 0.9500 .
C4 C10 1.427(6) .
C4 H4 0.9500 .
C5 C6 1.365(6) .
C5 C10 1.423(6) .
C5 H5 0.9500 .
C6 C7 1.412(6) .
C6 H6 0.9500 .
C7 C8 1.373(6) .
C7 H7 0.9500 .
C8 C9 1.427(5) .
C8 H8 0.9500 .
C9 C10 1.420(5) .
C11 H11 0.9500 .
C12 C13 1.529(5) .
C12 C14 1.551(5) .
C12 H12 1.0000 .
C14 C15 1.521(6) .
C14 C16B 1.530(10) .
C14 C16A 1.592(9) .
C14 H14A 1.0000 .
C14 H14B 1.0000 .
C15 H15A 0.9800 .
C15 H15B 0.9800 .
C15 H15C 0.9800 .
C16A H16A 0.9800 .
C16A H16B 0.9800 .
C16A H16C 0.9800 .
C16B H16D 0.9800 .
C16B H16E 0.9800 .
C16B H16F 0.9800 .
C17 C22 1.393(6) .
C17 C18 1.398(6) .
C18 C19 1.387(6) .
C18 H18 0.9500 .
C19 C20 1.381(7) .
C19 H19 0.9500 .
C20 C21 1.379(8) .
C20 H20 0.9500 .
C21 C22 1.384(8) .
C21 H21 0.9500 .
C22 H22 0.9500 .
Ge2 O7 1.732(3) .
Ge2 O4 1.865(3) .
Ge2 C39 1.928(4) .
Ge2 O5 1.928(3) .
Ge2 N2 1.938(3) .
O4 C24 1.323(6) .
O5 C35 1.294(5) .
O6 C35 1.214(5) .
N2 C33 1.316(6) .
N2 C34 1.476(5) .
C23 C33 1.413(6) .
C23 C24 1.415(5) .
C23 C31 1.444(6) .
C24 C25 1.425(6) .
C25 C26 1.356(7) .
C25 H25 0.9500 .
C26 C32 1.430(6) .
C26 H26 0.9500 .
C27 C28 1.354(8) .
C27 C32 1.417(7) .
C27 H27 0.9500 .
C28 C29 1.418(9) .
C28 H28 0.9500 .
C29 C30 1.373(8) .
C29 H29 0.9500 .
C30 C31 1.423(6) .
C30 H30 0.9500 .
C31 C32 1.414(6) .
C33 H33 0.9500 .
C34 C36A 1.507(8) .
C34 C35 1.529(6) .
C34 C36B 1.632(10) .
C34 H34A 1.0000 .
C34 H34B 1.0000 .
C36A C37A 1.534(12) .
C36A C38A 1.534(9) .
C36A H36A 1.0000 .
C37A H37A 0.9800 .
C37A H37B 0.9800 .
C37A H37C 0.9800 .
C38A H38A 0.9800 .
C38A H38B 0.9800 .
C38A H38C 0.9800 .
C36B C37B 1.532(13) .
C36B C38B 1.546(11) .
C36B H36B 1.0000 .
C37B H37D 0.9800 .
C37B H37E 0.9800 .
C37B H37F 0.9800 .
C38B H38D 0.9800 .
C38B H38E 0.9800 .
C38B H38F 0.9800 .
C39 C40 1.397(6) .
C39 C44 1.403(7) .
C40 C41 1.391(7) .
C40 H40 0.9500 .
C41 C42 1.375(8) .
C41 H41 0.9500 .
C42 C43 1.382(7) .
C42 H42 0.9500 .
C43 C44 1.396(7) .
C43 H43 0.9500 .
C44 H44 0.9500 .
C45 Cl2 1.712(12) .
C45 Cl3 1.722(13) .
C45 Cl1 1.815(13) .
C45 H45 1.0000 .

loop_
_geom_hbond_atom_site_label_D
_geom_hbond_atom_site_label_H
_geom_hbond_atom_site_label_A
_geom_hbond_distance_DH
_geom_hbond_distance_HA
_geom_hbond_distance_DA
_geom_hbond_angle_DHA
_geom_hbond_site_symmetry_A
C11 H11 O6 0.95 2.22 3.136(5) 162.1 2_676
C12 H12 O6 1.00 2.62 3.406(5) 135.6 2_676
C34 H34A O3 1.00 2.51 3.332(6) 139.2 .
C45 H45 O3 1.00 2.17 3.132(11) 160.9 .

loop_
_geom_torsion_atom_site_label_1
_geom_torsion_atom_site_label_2
_geom_torsion_atom_site_label_3
_geom_torsion_atom_site_label_4
_geom_torsion
_geom_torsion_site_symmetry_1
_geom_torsion_site_symmetry_2
_geom_torsion_site_symmetry_3
_geom_torsion_site_symmetry_4
O7 Ge1 O1 C2 63.5(3) . . . .
C17 Ge1 O1 C2 177.9(3) . . . .
N1 Ge1 O1 C2 -49.4(3) . . . .
O2 Ge1 O1 C2 -64.6(7) . . . .
Ge1 O1 C2 C1 34.0(5) . . . .
Ge1 O1 C2 C3 -148.5(3) . . . .
C11 C1 C2 O1 6.1(6) . . . .
C9 C1 C2 O1 -177.6(3) . . . .
C11 C1 C2 C3 -171.3(4) . . . .
C9 C1 C2 C3 5.0(6) . . . .
O1 C2 C3 C4 178.5(4) . . . .
C1 C2 C3 C4 -3.9(6) . . . .
C2 C3 C4 C10 0.5(7) . . . .
C10 C5 C6 C7 1.6(7) . . . .
C5 C6 C7 C8 -0.4(7) . . . .
C6 C7 C8 C9 -0.6(6) . . . .
C7 C8 C9 C10 0.4(6) . . . .
C7 C8 C9 C1 -176.6(4) . . . .
C2 C1 C9 C10 -2.7(5) . . . .
C11 C1 C9 C10 173.5(3) . . . .
C2 C1 C9 C8 174.3(4) . . . .
C11 C1 C9 C8 -9.6(6) . . . .
C8 C9 C10 C5 0.8(5) . . . .
C1 C9 C10 C5 177.9(4) . . . .
C8 C9 C10 C4 -177.8(4) . . . .
C1 C9 C10 C4 -0.7(5) . . . .
C6 C5 C10 C9 -1.8(6) . . . .
C6 C5 C10 C4 176.7(4) . . . .
C3 C4 C10 C9 1.8(6) . . . .
C3 C4 C10 C5 -176.8(4) . . . .
C12 N1 C11 C1 -179.2(3) . . . .
Ge1 N1 C11 C1 -18.1(5) . . . .
C2 C1 C11 N1 -14.0(6) . . . .
C9 C1 C11 N1 169.8(4) . . . .
C11 N1 C12 C13 139.1(3) . . . .
Ge1 N1 C12 C13 -23.2(4) . . . .
C11 N1 C12 C14 -100.0(4) . . . .
Ge1 N1 C12 C14 97.7(3) . . . .
Ge1 O2 C13 O3 -179.4(3) . . . .
Ge1 O2 C13 C12 0.9(4) . . . .
N1 C12 C13 O3 -165.9(4) . . . .
C14 C12 C13 O3 73.1(5) . . . .
N1 C12 C13 O2 13.9(4) . . . .
C14 C12 C13 O2 -107.2(4) . . . .
N1 C12 C14 C15 166.3(4) . . . .
C13 C12 C14 C15 -76.4(4) . . . .
N1 C12 C14 C16B -71.6(5) . . . .
C13 C12 C14 C16B 45.7(6) . . . .
N1 C12 C14 C16A 44.5(6) . . . .
C13 C12 C14 C16A 161.9(5) . . . .
C22 C17 C18 C19 -2.0(7) . . . .
Ge1 C17 C18 C19 172.7(3) . . . .
C17 C18 C19 C20 2.0(7) . . . .
C18 C19 C20 C21 0.3(9) . . . .
C19 C20 C21 C22 -2.5(11) . . . .
C20 C21 C22 C17 2.5(11) . . . .
C18 C17 C22 C21 -0.2(9) . . . .
Ge1 C17 C22 C21 -174.7(5) . . . .
O7 Ge2 O4 C24 60.5(3) . . . .
C39 Ge2 O4 C24 175.5(3) . . . .
O5 Ge2 O4 C24 -71.1(7) . . . .
N2 Ge2 O4 C24 -49.2(3) . . . .
Ge2 O4 C24 C23 36.3(5) . . . .
Ge2 O4 C24 C25 -144.6(3) . . . .
C33 C23 C24 O4 3.0(6) . . . .
C31 C23 C24 O4 -178.6(4) . . . .
C33 C23 C24 C25 -176.0(4) . . . .
C31 C23 C24 C25 2.4(6) . . . .
O4 C24 C25 C26 176.2(4) . . . .
C23 C24 C25 C26 -4.7(6) . . . .
C24 C25 C26 C32 2.8(7) . . . .
C32 C27 C28 C29 -1.0(9) . . . .
C27 C28 C29 C30 0.2(11) . . . .
C28 C29 C30 C31 0.1(11) . . . .
C29 C30 C31 C32 0.4(8) . . . .
C29 C30 C31 C23 -178.3(6) . . . .
C33 C23 C31 C32 -179.9(4) . . . .
C24 C23 C31 C32 1.7(6) . . . .
C33 C23 C31 C30 -1.3(7) . . . .
C24 C23 C31 C30 -179.7(5) . . . .
C30 C31 C32 C27 -1.1(7) . . . .
C23 C31 C32 C27 177.6(4) . . . .
C30 C31 C32 C26 177.7(4) . . . .
C23 C31 C32 C26 -3.6(6) . . . .
C28 C27 C32 C31 1.5(8) . . . .
C28 C27 C32 C26 -177.4(5) . . . .
C25 C26 C32 C31 1.3(7) . . . .
C25 C26 C32 C27 -179.8(4) . . . .
C34 N2 C33 C23 -174.6(4) . . . .
Ge2 N2 C33 C23 -16.3(6) . . . .
C24 C23 C33 N2 -12.4(6) . . . .
C31 C23 C33 N2 169.2(4) . . . .
C33 N2 C34 C36A -82.1(7) . . . .
Ge2 N2 C34 C36A 118.5(7) . . . .
C33 N2 C34 C35 145.5(4) . . . .
Ge2 N2 C34 C35 -13.9(4) . . . .
C33 N2 C34 C36B -101.9(7) . . . .
Ge2 N2 C34 C36B 98.7(6) . . . .
Ge2 O5 C35 O6 -179.7(3) . . . .
Ge2 O5 C35 C34 1.0(5) . . . .
N2 C34 C35 O6 -171.2(4) . . . .
C36A C34 C35 O6 63.5(6) . . . .
C36B C34 C35 O6 70.7(5) . . . .
N2 C34 C35 O5 8.1(5) . . . .
C36A C34 C35 O5 -117.2(5) . . . .
C36B C34 C35 O5 -110.0(5) . . . .
N2 C34 C36A C37A -72.2(7) . . . .
C35 C34 C36A C37A 51.7(7) . . . .
N2 C34 C36A C38A 166.4(7) . . . .
C35 C34 C36A C38A -69.7(9) . . . .
N2 C34 C36B C37B -62.8(10) . . . .
C35 C34 C36B C37B 51.3(9) . . . .
N2 C34 C36B C38B 170.4(8) . . . .
C35 C34 C36B C38B -75.6(9) . . . .
C44 C39 C40 C41 -1.9(7) . . . .
Ge2 C39 C40 C41 -174.7(4) . . . .
C39 C40 C41 C42 0.8(8) . . . .
C40 C41 C42 C43 0.5(8) . . . .
C41 C42 C43 C44 -0.8(8) . . . .
C42 C43 C44 C39 -0.3(8) . . . .
C40 C39 C44 C43 1.6(7) . . . .
Ge2 C39 C44 C43 174.6(4) . . . .
O4 Ge2 O7 Ge1 -138.7(3) . . . .
C39 Ge2 O7 Ge1 126.2(3) . . . .
O5 Ge2 O7 Ge1 31.2(3) . . . .
N2 Ge2 O7 Ge1 -50.7(3) . . . .
O1 Ge1 O7 Ge2 -131.7(3) . . . .
C17 Ge1 O7 Ge2 134.8(3) . . . .
N1 Ge1 O7 Ge2 -43.5(3) . . . .
O2 Ge1 O7 Ge2 38.6(3) . . . .
